data_2219127
loop_
_publ_author_name
'Aghabozorg, Hossein'
'Parvizi, Mahdieh'
'Sadrkhanlou, Elahe'

_publ_section_title
;
 (2,2'-Bipyridine)bis(3-carboxypyrazine-2-carboxylato)copper(II)
 dihydrate
;
_journal_coeditor_code OM2248
_journal_issue 8
_journal_name_full 'Acta Crystallographica Section E'
_journal_page_first m1067
_journal_paper_doi 10.1107/S1600536808022885
_journal_volume 64
_journal_year 2008
_chemical_formula_iupac '[Cu (C6 H3 N2 O4)2 (C10 H8 N2)], 2H2 O'
_chemical_formula_moiety 'C22 H14 Cu N6 O8, 2(H2 O)'
_chemical_formula_sum 'C22 H18 Cu N6 O10'
_chemical_formula_weight 589.96
_chemical_name_systematic
;
(2,2'-Bipyridine)bis(3-carboxypyrazine-2-carboxylato)copper(II) dihydrate
;
_space_group_IT_number 15
_symmetry_cell_setting monoclinic
_symmetry_space_group_name_Hall '-C 2yc'
_symmetry_space_group_name_H-M 'C 1 2/c 1'
_atom_sites_solution_hydrogens mixed
_atom_sites_solution_primary direct
_atom_sites_solution_secondary difmap
_audit_creation_method SHELXL-97
_cell_angle_alpha 90.00
_cell_angle_beta 122.480(5)
_cell_angle_gamma 90.00
_cell_formula_units_Z 4
_cell_length_a 18.3080(8)
_cell_length_b 9.2168(4)
_cell_length_c 16.3235(7)
_cell_measurement_reflns_used 9557
_cell_measurement_temperature 100(2)
_cell_measurement_theta_max 30.47
_cell_measurement_theta_min 2.57
_cell_volume 2323.6(2)
_computing_cell_refinement 'SAINT (Bruker, 2007)'
_computing_data_collection 'APEX2 (Bruker, 2007)'
_computing_data_reduction 'SAINT (Bruker, 2007)'
_computing_molecular_graphics 'SHELXTL (Sheldrick, 2008)'
_computing_publication_material 'SHELXTL (Sheldrick, 2008)'
_computing_structure_refinement 'SHELXTL (Sheldrick, 2008)'
_computing_structure_solution 'SHELXTL (Sheldrick, 2008)'
_diffrn_ambient_temperature 100(2)
_diffrn_measured_fraction_theta_full 0.984
_diffrn_measured_fraction_theta_max 0.984
_diffrn_measurement_device_type 'Bruker SMART APEXII'
_diffrn_measurement_method '\f and \w'
_diffrn_radiation_monochromator graphite
_diffrn_radiation_source 'fine-focus sealed tube'
_diffrn_radiation_type MoK\a
_diffrn_radiation_wavelength 0.71073
_diffrn_reflns_av_R_equivalents 0.0170
_diffrn_reflns_av_sigmaI/netI 0.0132
_diffrn_reflns_limit_h_max 26
_diffrn_reflns_limit_h_min -26
_diffrn_reflns_limit_k_max 13
_diffrn_reflns_limit_k_min -13
_diffrn_reflns_limit_l_max 23
_diffrn_reflns_limit_l_min -23
_diffrn_reflns_number 14982
_diffrn_reflns_theta_full 30.50
_diffrn_reflns_theta_max 30.50
_diffrn_reflns_theta_min 2.57
_exptl_absorpt_coefficient_mu 1.013
_exptl_absorpt_correction_T_max 0.823
_exptl_absorpt_correction_T_min 0.823
_exptl_absorpt_correction_type multi-scan
_exptl_absorpt_process_details '(SADABS; Sheldrick, 1996)'
_exptl_crystal_colour colourless
_exptl_crystal_density_diffrn 1.686
_exptl_crystal_density_method 'not measured'
_exptl_crystal_description prism
_exptl_crystal_F_000 1204
_exptl_crystal_size_max 0.20
_exptl_crystal_size_mid 0.20
_exptl_crystal_size_min 0.20
_refine_diff_density_max 0.489
_refine_diff_density_min -0.312
_refine_ls_extinction_method none
_refine_ls_goodness_of_fit_ref 1.036
_refine_ls_hydrogen_treatment constr
_refine_ls_matrix_type full
_refine_ls_number_parameters 177
_refine_ls_number_reflns 3500
_refine_ls_number_restraints 0
_refine_ls_restrained_S_all 1.036
_refine_ls_R_factor_all 0.0253
_refine_ls_R_factor_gt 0.0231
_refine_ls_shift/su_max 0.001
_refine_ls_shift/su_mean 0.000
_refine_ls_structure_factor_coef Fsqd
_refine_ls_weighting_details 'calc w=1/[\s^2^(Fo^2^)+(0.04P)^2^+1.2P] where P=(Fo^2^+2Fc^2^)/3'
_refine_ls_weighting_scheme calc
_refine_ls_wR_factor_gt 0.0615
_refine_ls_wR_factor_ref 0.0628
_reflns_number_gt 3289
_reflns_number_total 3500
_reflns_threshold_expression I>2\s(I)
_cod_data_source_file om2248.cif
_cod_data_source_block I
_cod_original_cell_volume 2323.59(18)
_cod_original_sg_symbol_H-M 'C 2/c'
_cod_database_code 2219127
_cod_database_fobs_code 2219127

loop_
_symmetry_equiv_pos_as_xyz
'x, y, z'
'-x, y, -z+1/2'
'x+1/2, y+1/2, z'
'-x+1/2, y+1/2, -z+1/2'
'-x, -y, -z'
'x, -y, z-1/2'
'-x+1/2, -y+1/2, -z'
'x+1/2, -y+1/2, z-1/2'

loop_
_atom_site_type_symbol
_atom_site_label
_atom_site_fract_x
_atom_site_fract_y
_atom_site_fract_z
_atom_site_U_iso_or_equiv
_atom_site_adp_type
_atom_site_calc_flag
_atom_site_refinement_flags
_atom_site_occupancy
Cu Cu1 1.0000 0.367362(16) 0.2500 0.01104(5) Uani d S 1
O O1 0.91326(4) 0.21893(8) 0.16501(5) 0.01386(13) Uani d . 1
O O2 0.85176(5) 0.08782(9) 0.02861(6) 0.02271(16) Uani d . 1
O O3 0.90660(5) 0.00760(8) -0.12364(6) 0.02014(15) Uani d . 1
H H3O 0.8658 -0.0282 -0.1804 0.024 Uiso d R 1
O O4 0.81385(5) 0.19258(9) -0.16881(6) 0.02211(16) Uani d . 1
N N1 1.02854(5) 0.32913(9) 0.12702(6) 0.01404(15) Uani d . 1
N N2 1.01283(6) 0.27792(10) -0.05007(6) 0.01888(17) Uani d . 1
N N3 0.91587(5) 0.53313(8) 0.19274(6) 0.01230(14) Uani d . 1
C C1 0.96492(6) 0.24626(10) 0.05929(7) 0.01255(15) Uani d . 1
C C2 0.95681(6) 0.22146(10) -0.02994(7) 0.01416(16) Uani d . 1
C C3 1.07722(7) 0.35806(12) 0.01940(8) 0.01958(19) Uani d . 1
H H3A 1.1187 0.3983 0.0079 0.023 Uiso calc R 1
C C4 1.08554(7) 0.38463(11) 0.10811(8) 0.01748(18) Uani d . 1
H H4A 1.1321 0.4426 0.1556 0.021 Uiso calc R 1
C C5 0.90413(6) 0.17769(10) 0.08456(7) 0.01334(16) Uani d . 1
C C6 0.88379(7) 0.13731(10) -0.11323(7) 0.01512(17) Uani d . 1
C C7 0.82914(6) 0.52122(10) 0.13793(7) 0.01459(16) Uani d . 1
H H7A 0.8039 0.4274 0.1197 0.018 Uiso calc R 1
C C8 0.77532(6) 0.64164(10) 0.10722(7) 0.01620(18) Uani d . 1
H H8A 0.7142 0.6307 0.0692 0.019 Uiso calc R 1
C C9 0.81274(6) 0.77869(11) 0.13324(7) 0.01659(17) Uani d . 1
H H9A 0.7773 0.8630 0.1126 0.020 Uiso calc R 1
C C10 0.90229(6) 0.79146(10) 0.18959(7) 0.01464(17) Uani d . 1
H H10A 0.9289 0.8843 0.2076 0.018 Uiso calc R 1
C C11 0.95228(5) 0.66600(10) 0.21923(6) 0.01133(15) Uani d . 1
O O5 0.80282(5) 0.09628(8) 0.20844(6) 0.01843(14) Uani d . 1
H H5A 0.8335 0.1329 0.1897 0.022 Uiso d R 1
H H5B 0.7644 0.1614 0.1957 0.022 Uiso d R 1

loop_
_atom_site_aniso_label
_atom_site_aniso_U_11
_atom_site_aniso_U_22
_atom_site_aniso_U_33
_atom_site_aniso_U_12
_atom_site_aniso_U_13
_atom_site_aniso_U_23
Cu1 0.01075(8) 0.00986(8) 0.01153(8) 0.000 0.00533(6) 0.000
O1 0.0162(3) 0.0146(3) 0.0136(3) -0.0032(2) 0.0099(3) -0.0027(2)
O2 0.0255(4) 0.0255(4) 0.0199(4) -0.0116(3) 0.0140(3) -0.0098(3)
O3 0.0209(3) 0.0171(3) 0.0184(3) 0.0053(3) 0.0079(3) -0.0022(3)
O4 0.0193(3) 0.0250(4) 0.0179(3) 0.0082(3) 0.0072(3) -0.0017(3)
N1 0.0152(3) 0.0137(3) 0.0149(4) 0.0000(3) 0.0092(3) 0.0009(3)
N2 0.0181(4) 0.0255(4) 0.0168(4) 0.0038(3) 0.0118(3) 0.0035(3)
N3 0.0119(3) 0.0124(3) 0.0118(3) 0.0001(3) 0.0058(3) 0.0001(3)
C1 0.0141(4) 0.0121(4) 0.0132(4) 0.0018(3) 0.0085(3) 0.0013(3)
C2 0.0149(4) 0.0154(4) 0.0132(4) 0.0040(3) 0.0082(3) 0.0019(3)
C3 0.0171(4) 0.0257(5) 0.0204(5) 0.0016(3) 0.0131(4) 0.0045(4)
C4 0.0156(4) 0.0196(4) 0.0184(4) -0.0010(3) 0.0099(4) 0.0018(3)
C5 0.0146(4) 0.0134(4) 0.0133(4) -0.0003(3) 0.0083(3) -0.0002(3)
C6 0.0178(4) 0.0169(4) 0.0133(4) 0.0035(3) 0.0101(4) 0.0005(3)
C7 0.0122(4) 0.0142(4) 0.0154(4) -0.0007(3) 0.0060(3) -0.0004(3)
C8 0.0120(4) 0.0171(4) 0.0162(4) 0.0008(3) 0.0054(3) -0.0010(3)
C9 0.0138(4) 0.0149(4) 0.0171(4) 0.0027(3) 0.0057(3) -0.0008(3)
C10 0.0144(4) 0.0122(4) 0.0153(4) 0.0006(3) 0.0067(3) -0.0010(3)
C11 0.0114(4) 0.0126(4) 0.0100(4) 0.0000(3) 0.0057(3) 0.0003(3)
O5 0.0213(3) 0.0156(3) 0.0244(4) 0.0041(3) 0.0163(3) 0.0056(3)

loop_
_atom_type_symbol
_atom_type_description
_atom_type_scat_dispersion_real
_atom_type_scat_dispersion_imag
_atom_type_scat_source
C C 0.0033 0.0016 'International Tables Vol C Tables 4.2.6.8 and 6.1.1.4'
H H 0.0000 0.0000 'International Tables Vol C Tables 4.2.6.8 and 6.1.1.4'
N N 0.0061 0.0033 'International Tables Vol C Tables 4.2.6.8 and 6.1.1.4'
O O 0.0106 0.0060 'International Tables Vol C Tables 4.2.6.8 and 6.1.1.4'
Cu Cu 0.3201 1.2651 'International Tables Vol C Tables 4.2.6.8 and 6.1.1.4'

loop_
_geom_angle_atom_site_label_1
_geom_angle_atom_site_label_2
_geom_angle_atom_site_label_3
_geom_angle_site_symmetry_1
_geom_angle_site_symmetry_3
_geom_angle
O1 Cu1 O1 . 2_755 93.03(4)
O1 Cu1 N3 . 2_755 166.86(3)
O1 Cu1 N3 . . 94.19(3)
O1 Cu1 N3 2_755 . 166.86(3)
N3 Cu1 N3 2_755 . 80.95(4)
O1 Cu1 N1 . 2_755 91.84(3)
N3 Cu1 N1 . 2_755 92.57(3)
O1 Cu1 N1 . . 76.24(3)
N3 Cu1 N1 . . 100.53(3)
N1 Cu1 N1 2_755 . 162.80(4)
C5 O1 Cu1 . . 122.13(6)
C6 O3 H3O . . 109.2
C1 N1 C4 . . 118.00(9)
C1 N1 Cu1 . . 107.29(6)
C4 N1 Cu1 . . 134.12(7)
C3 N2 C2 . . 116.72(9)
C7 N3 C11 . . 119.40(8)
C7 N3 Cu1 . . 125.73(6)
C11 N3 Cu1 . . 114.69(6)
N1 C1 C2 . . 120.85(8)
N1 C1 C5 . . 117.05(8)
C2 C1 C5 . . 122.07(8)
N2 C2 C1 . . 121.62(9)
N2 C2 C6 . . 113.75(8)
C1 C2 C6 . . 124.57(8)
N2 C3 C4 . . 122.22(9)
N2 C3 H3A . . 118.9
C4 C3 H3A . . 118.9
N1 C4 C3 . . 120.57(10)
N1 C4 H4A . . 119.7
C3 C4 H4A . . 119.7
O2 C5 O1 . . 125.49(9)
O2 C5 C1 . . 118.30(8)
O1 C5 C1 . . 116.20(8)
O4 C6 O3 . . 124.67(10)
O4 C6 C2 . . 121.68(9)
O3 C6 C2 . . 113.34(8)
N3 C7 C8 . . 122.08(9)
N3 C7 H7A . . 119.0
C8 C7 H7A . . 119.0
C7 C8 C9 . . 118.61(9)
C7 C8 H8A . . 120.7
C9 C8 H8A . . 120.7
C10 C9 C8 . . 119.48(9)
C10 C9 H9A . . 120.3
C8 C9 H9A . . 120.3
C9 C10 C11 . . 118.84(9)
C9 C10 H10A . . 120.6
C11 C10 H10A . . 120.6
N3 C11 C10 . . 121.57(8)
N3 C11 C11 . 2_755 114.75(5)
C10 C11 C11 . 2_755 123.67(5)
H5A O5 H5B . . 104.5

loop_
_geom_bond_atom_site_label_1
_geom_bond_atom_site_label_2
_geom_bond_site_symmetry_2
_geom_bond_distance
Cu1 O1 . 1.9880(7)
Cu1 N3 . 2.0085(8)
Cu1 N1 . 2.3565(8)
O1 C5 . 1.2890(11)
O2 C5 . 1.2243(12)
O3 C6 . 1.3072(12)
O3 H3O . 0.8844
O4 C6 . 1.2142(12)
N1 C1 . 1.3340(12)
N1 C4 . 1.3386(12)
N2 C3 . 1.3362(15)
N2 C2 . 1.3388(12)
N3 C7 . 1.3446(11)
N3 C11 . 1.3496(12)
C1 C2 . 1.4012(13)
C1 C5 . 1.5169(12)
C2 C6 . 1.5117(14)
C3 C4 . 1.3940(15)
C3 H3A . 0.9500
C4 H4A . 0.9500
C7 C8 . 1.3869(13)
C7 H7A . 0.9500
C8 C9 . 1.3903(13)
C8 H8A . 0.9500
C9 C10 . 1.3886(13)
C9 H9A . 0.9500
C10 C11 . 1.3904(13)
C10 H10A . 0.9500
C11 C11 2_755 1.4754(17)
O5 H5A . 0.8419
O5 H5B . 0.8612

loop_
_geom_hbond_atom_site_label_D
_geom_hbond_atom_site_label_H
_geom_hbond_atom_site_label_A
_geom_hbond_site_symmetry_A
_geom_hbond_distance_DH
_geom_hbond_distance_HA
_geom_hbond_distance_DA
_geom_hbond_angle_DHA
_geom_hbond_publ_flag
O3 H3O O5 6_555 0.88 1.66 2.5390(12) 170 y
O5 H5A O1 . 0.84 1.89 2.7218(13) 173 y
O5 H5B O4 7_655 0.86 1.84 2.6989(13) 177 y
C7 H7A O2 7_655 0.95 2.57 3.1144(14) 117 y
C8 H8A O2 7_655 0.95 2.45 3.0433(13) 121 y
C9 H9A O5 1_565 0.95 2.55 3.2168(13) 127 y

loop_
_geom_torsion_atom_site_label_1
_geom_torsion_atom_site_label_2
_geom_torsion_atom_site_label_3
_geom_torsion_atom_site_label_4
_geom_torsion_site_symmetry_1
_geom_torsion_site_symmetry_4
_geom_torsion
O1 Cu1 O1 C5 2_755 . -96.65(7)
N3 Cu1 O1 C5 2_755 . 26.65(17)
N3 Cu1 O1 C5 . . 94.33(7)
N1 Cu1 O1 C5 2_755 . -172.96(7)
N1 Cu1 O1 C5 . . -5.49(7)
O1 Cu1 N1 C1 . . 8.79(6)
O1 Cu1 N1 C1 2_755 . 101.46(6)
N3 Cu1 N1 C1 2_755 . -164.26(6)
N3 Cu1 N1 C1 . . -82.99(6)
N1 Cu1 N1 C1 2_755 . 55.98(14)
O1 Cu1 N1 C4 . . 179.57(10)
O1 Cu1 N1 C4 2_755 . -87.76(10)
N3 Cu1 N1 C4 2_755 . 6.52(10)
N3 Cu1 N1 C4 . . 87.79(10)
N1 Cu1 N1 C4 2_755 . -133.24(9)
O1 Cu1 N3 C7 . . 15.90(8)
O1 Cu1 N3 C7 2_755 . -107.29(14)
N3 Cu1 N3 C7 2_755 . -176.39(10)
N1 Cu1 N3 C7 2_755 . -76.14(8)
N1 Cu1 N3 C7 . . 92.66(8)
O1 Cu1 N3 C11 . . -169.01(6)
O1 Cu1 N3 C11 2_755 . 67.81(15)
N3 Cu1 N3 C11 2_755 . -1.30(5)
N1 Cu1 N3 C11 2_755 . 98.96(6)
N1 Cu1 N3 C11 . . -92.25(7)
C4 N1 C1 C2 . . -1.68(14)
Cu1 N1 C1 C2 . . 170.83(7)
C4 N1 C1 C5 . . 176.65(8)
Cu1 N1 C1 C5 . . -10.84(9)
C3 N2 C2 C1 . . 0.53(14)
C3 N2 C2 C6 . . 177.66(9)
N1 C1 C2 N2 . . 0.90(14)
C5 C1 C2 N2 . . -177.34(9)
N1 C1 C2 C6 . . -175.91(9)
C5 C1 C2 C6 . . 5.84(14)
C2 N2 C3 C4 . . -1.13(15)
C1 N1 C4 C3 . . 1.09(14)
Cu1 N1 C4 C3 . . -168.92(7)
N2 C3 C4 N1 . . 0.34(16)
Cu1 O1 C5 O2 . . -179.47(8)
Cu1 O1 C5 C1 . . 1.41(11)
N1 C1 C5 O2 . . -171.48(9)
C2 C1 C5 O2 . . 6.83(14)
N1 C1 C5 O1 . . 7.71(12)
C2 C1 C5 O1 . . -173.98(9)
N2 C2 C6 O4 . . -96.00(11)
C1 C2 C6 O4 . . 81.03(13)
N2 C2 C6 O3 . . 77.89(11)
C1 C2 C6 O3 . . -105.07(11)
C11 N3 C7 C8 . . 0.14(14)
Cu1 N3 C7 C8 . . 175.02(7)
N3 C7 C8 C9 . . 0.79(15)
C7 C8 C9 C10 . . -0.57(15)
C8 C9 C10 C11 . . -0.53(15)
C7 N3 C11 C10 . . -1.31(13)
Cu1 N3 C11 C10 . . -176.74(7)
C7 N3 C11 C11 . 2_755 178.90(9)
Cu1 N3 C11 C11 . 2_755 3.47(12)
C9 C10 C11 N3 . . 1.50(14)
C9 C10 C11 C11 . 2_755 -178.73(10)
